data_4330091
loop_
_publ_author_name
'Worku A. Gobeze'
'Victoria A. Milway'
'Juan Olgu\'in'
'Guy N. L. Jameson'
'Sally Brooker'

_publ_section_title
;
 Nine Diiron(II) Complexes of Three Bis-tetradentate Pyrimidine Based
 Ligands with NCE (E = S, Se, BH3) Coligands
;
_journal_name_full 'Inorganic Chemistry'
_journal_page_first 9056
_journal_page_last 9065
_journal_paper_doi 10.1021/ic3012052
_journal_volume 51
_journal_year 2012
_chemical_formula_sum 'C40 H34 Fe2 N12 Se4'
_chemical_formula_weight 1110.33
_chemical_name_systematic
; 
 ? 
;
_space_group_IT_number 14
_symmetry_cell_setting monoclinic
_symmetry_space_group_name_Hall '-P 2yn'
_symmetry_space_group_name_H-M 'P 1 21/n 1'
_atom_sites_solution_hydrogens geom
_atom_sites_solution_primary direct
_atom_sites_solution_secondary difmap
_audit_creation_method SHELXL-97
_cell_angle_alpha 90.00
_cell_angle_beta 100.177(3)
_cell_angle_gamma 90.00
_cell_formula_units_Z 4
_cell_length_a 11.2380(6)
_cell_length_b 20.3994(9)
_cell_length_c 18.6755(10)
_cell_measurement_reflns_used 4648
_cell_measurement_temperature 91(2)
_cell_measurement_theta_max 23.02
_cell_measurement_theta_min 2.28
_cell_volume 4214.0(4)
_computing_structure_refinement 'SHELXL-97 (Sheldrick, 1997)'
_computing_structure_solution 'SHELXS-97 (Sheldrick, 1990)'
_diffrn_ambient_temperature 91(2)
_diffrn_measured_fraction_theta_full 0.994
_diffrn_measured_fraction_theta_max 0.994
_diffrn_radiation_monochromator graphite
_diffrn_radiation_source 'fine-focus sealed tube'
_diffrn_radiation_type MoK\a
_diffrn_radiation_wavelength 0.71073
_diffrn_reflns_av_R_equivalents 0.0964
_diffrn_reflns_av_sigmaI/netI 0.0860
_diffrn_reflns_limit_h_max 14
_diffrn_reflns_limit_h_min -14
_diffrn_reflns_limit_k_max 25
_diffrn_reflns_limit_k_min -25
_diffrn_reflns_limit_l_max 23
_diffrn_reflns_limit_l_min -23
_diffrn_reflns_number 46867
_diffrn_reflns_theta_full 26.45
_diffrn_reflns_theta_max 26.45
_diffrn_reflns_theta_min 1.49
_exptl_absorpt_coefficient_mu 4.190
_exptl_absorpt_correction_T_max 0.8503
_exptl_absorpt_correction_T_min 0.3139
_exptl_absorpt_correction_type multi-scan
_exptl_absorpt_process_details 'SCALE (Bruker AXS Inc.)'
_exptl_crystal_colour orange-red
_exptl_crystal_density_diffrn 1.750
_exptl_crystal_description plate
_exptl_crystal_F_000 2184
_exptl_crystal_size_max 0.36
_exptl_crystal_size_mid 0.16
_exptl_crystal_size_min 0.04
_refine_diff_density_max 2.785
_refine_diff_density_min -1.676
_refine_diff_density_rms 0.135
_refine_ls_extinction_method none
_refine_ls_goodness_of_fit_ref 1.020
_refine_ls_hydrogen_treatment constr
_refine_ls_matrix_type full
_refine_ls_number_parameters 523
_refine_ls_number_reflns 8621
_refine_ls_number_restraints 0
_refine_ls_restrained_S_all 1.020
_refine_ls_R_factor_all 0.1050
_refine_ls_R_factor_gt 0.0535
_refine_ls_shift/su_max 0.001
_refine_ls_shift/su_mean 0.000
_refine_ls_structure_factor_coef Fsqd
_refine_ls_weighting_details 'calc w=1/[\s^2^(Fo^2^)+(0.0518P)^2^+13.0977P] where P=(Fo^2^+2Fc^2^)/3'
_refine_ls_weighting_scheme calc
_refine_ls_wR_factor_gt 0.1162
_refine_ls_wR_factor_ref 0.1362
_reflns_number_gt 5483
_reflns_number_total 8621
_reflns_threshold_expression >2sigma(I)
_cod_data_source_file ic3012052_si_001_3.cif
_cod_data_source_block wag588
_cod_database_code 4330091

loop_
_symmetry_equiv_pos_as_xyz
'x, y, z'
'-x+1/2, y+1/2, -z+1/2'
'-x, -y, -z'
'x-1/2, -y-1/2, z-1/2'

loop_
_atom_site_label
_atom_site_type_symbol
_atom_site_fract_x
_atom_site_fract_y
_atom_site_fract_z
_atom_site_U_iso_or_equiv
_atom_site_adp_type
_atom_site_occupancy
_atom_site_symmetry_multiplicity
_atom_site_calc_flag
_atom_site_refinement_flags
Fe1 Fe 0.47727(7) 0.45803(4) 0.24954(4) 0.0215(2) Uani 1 1 d .
Fe2 Fe 0.91897(7) 0.28775(4) 0.44098(4) 0.0189(2) Uani 1 1 d .
C1 C 0.6057(5) 0.3293(3) 0.2223(3) 0.0207(13) Uani 1 1 d .
C2 C 0.6649(5) 0.2703(3) 0.2325(3) 0.0236(14) Uani 1 1 d .
H2 H 0.6550 0.2375 0.1959 0.028 Uiso 1 1 calc R
C3 C 0.7403(5) 0.2611(3) 0.2992(3) 0.0202(13) Uani 1 1 d .
N11 N 0.6201(4) 0.3766(2) 0.2730(2) 0.0181(10) Uani 1 1 d .
N15 N 0.7564(4) 0.3081(2) 0.3502(2) 0.0188(11) Uani 1 1 d .
C4 C 0.6957(5) 0.3646(3) 0.3356(3) 0.0175(12) Uani 1 1 d .
C5 C 0.7149(5) 0.4170(3) 0.3913(3) 0.0222(13) Uani 1 1 d .
C6 C 0.7516(5) 0.4789(3) 0.3730(4) 0.0308(16) Uani 1 1 d .
H6 H 0.7631 0.4875 0.3247 0.037 Uiso 1 1 calc R
C7 C 0.7715(6) 0.5276(4) 0.4243(4) 0.0424(19) Uani 1 1 d .
H7 H 0.7968 0.5699 0.4117 0.051 Uiso 1 1 calc R
C8 C 0.7546(6) 0.5152(4) 0.4940(4) 0.049(2) Uani 1 1 d .
H8 H 0.7691 0.5489 0.5295 0.058 Uiso 1 1 calc R
C9 C 0.7170(6) 0.4544(4) 0.5130(4) 0.044(2) Uani 1 1 d .
H9 H 0.7029 0.4467 0.5610 0.053 Uiso 1 1 calc R
C10 C 0.6997(5) 0.4045(3) 0.4622(3) 0.0309(16) Uani 1 1 d .
H10 H 0.6775 0.3619 0.4757 0.037 Uiso 1 1 calc R
C11 C 0.5240(5) 0.3458(3) 0.1508(3) 0.0259(14) Uani 1 1 d .
H11A H 0.5695 0.3722 0.1204 0.031 Uiso 1 1 calc R
H11B H 0.4979 0.3048 0.1243 0.031 Uiso 1 1 calc R
N12 N 0.4177(4) 0.3824(2) 0.1633(2) 0.0194(11) Uani 1 1 d .
C12 C 0.3617(5) 0.4205(3) 0.0978(3) 0.0235(14) Uani 1 1 d .
H12A H 0.3158 0.3905 0.0614 0.028 Uiso 1 1 calc R
H12B H 0.4259 0.4415 0.0758 0.028 Uiso 1 1 calc R
C14 C 0.2789(5) 0.4718(3) 0.1183(3) 0.0238(14) Uani 1 1 d .
C15 C 0.1750(5) 0.4915(3) 0.0709(3) 0.0269(14) Uani 1 1 d .
H15 H 0.1514 0.4703 0.0254 0.032 Uiso 1 1 calc R
C16 C 0.1067(5) 0.5428(3) 0.0914(3) 0.0276(15) Uani 1 1 d .
H16 H 0.0365 0.5575 0.0595 0.033 Uiso 1 1 calc R
C17 C 0.1414(5) 0.5720(3) 0.1584(3) 0.0263(14) Uani 1 1 d .
H17 H 0.0968 0.6077 0.1730 0.032 Uiso 1 1 calc R
C18 C 0.2431(5) 0.5481(3) 0.2038(3) 0.0288(15) Uani 1 1 d .
H18 H 0.2649 0.5669 0.2508 0.035 Uiso 1 1 calc R
N13 N 0.3126(4) 0.4994(2) 0.1847(2) 0.0219(11) Uani 1 1 d .
C22 C 0.3277(6) 0.3376(3) 0.1865(3) 0.0285(15) Uani 1 1 d .
H22A H 0.3338 0.2939 0.1643 0.034 Uiso 1 1 calc R
H22B H 0.2454 0.3547 0.1689 0.034 Uiso 1 1 calc R
C24 C 0.3472(5) 0.3305(3) 0.2684(3) 0.0249(14) Uani 1 1 d .
C25 C 0.3257(6) 0.2711(4) 0.3000(3) 0.0337(16) Uani 1 1 d .
H25 H 0.3024 0.2334 0.2710 0.040 Uiso 1 1 calc R
C26 C 0.3392(6) 0.2684(4) 0.3753(4) 0.0419(19) Uani 1 1 d .
H26 H 0.3260 0.2286 0.3993 0.050 Uiso 1 1 calc R
C27 C 0.3725(6) 0.3250(4) 0.4146(3) 0.0372(18) Uani 1 1 d .
H27 H 0.3802 0.3248 0.4661 0.045 Uiso 1 1 calc R
C28 C 0.3945(5) 0.3814(4) 0.3792(3) 0.0309(16) Uani 1 1 d .
H28 H 0.4180 0.4196 0.4072 0.037 Uiso 1 1 calc R
N14 N 0.3841(4) 0.3847(3) 0.3064(2) 0.0231(12) Uani 1 1 d .
C31 C 0.8043(5) 0.1968(3) 0.3177(3) 0.0271(15) Uani 1 1 d .
H31A H 0.7574 0.1696 0.3466 0.033 Uiso 1 1 calc R
H31B H 0.8097 0.1728 0.2723 0.033 Uiso 1 1 calc R
N16 N 0.9266(4) 0.2075(2) 0.3592(2) 0.0197(11) Uani 1 1 d .
C32 C 1.0136(5) 0.2278(3) 0.3121(3) 0.0217(13) Uani 1 1 d .
H32A H 0.9917 0.2062 0.2641 0.026 Uiso 1 1 calc R
H32B H 1.0956 0.2129 0.3343 0.026 Uiso 1 1 calc R
C34 C 1.0153(5) 0.3014(3) 0.3012(3) 0.0218(13) Uani 1 1 d .
C35 C 1.0314(5) 0.3282(3) 0.2356(3) 0.0258(14) Uani 1 1 d .
H35 H 1.0377 0.3011 0.1951 0.031 Uiso 1 1 calc R
C36 C 1.0381(6) 0.3960(3) 0.2308(4) 0.0345(17) Uani 1 1 d .
H36 H 1.0468 0.4163 0.1862 0.041 Uiso 1 1 calc R
C37 C 1.0321(6) 0.4334(3) 0.2912(4) 0.0319(15) Uani 1 1 d .
H37 H 1.0396 0.4797 0.2894 0.038 Uiso 1 1 calc R
C38 C 1.0149(5) 0.4028(3) 0.3545(3) 0.0267(14) Uani 1 1 d .
H38 H 1.0093 0.4289 0.3959 0.032 Uiso 1 1 calc R
N18 N 1.0059(4) 0.3374(2) 0.3594(2) 0.0199(11) Uani 1 1 d .
C42 C 0.9720(5) 0.1485(3) 0.4024(3) 0.0232(13) Uani 1 1 d .
H42A H 0.9968 0.1148 0.3699 0.028 Uiso 1 1 calc R
H42B H 0.9066 0.1298 0.4254 0.028 Uiso 1 1 calc R
C44 C 1.0782(5) 0.1665(3) 0.4603(3) 0.0226(13) Uani 1 1 d .
C45 C 1.1665(5) 0.1219(3) 0.4881(3) 0.0253(14) Uani 1 1 d .
H45 H 1.1616 0.0780 0.4709 0.030 Uiso 1 1 calc R
C46 C 1.2613(5) 0.1409(3) 0.5406(3) 0.0315(16) Uani 1 1 d .
H46 H 1.3217 0.1103 0.5609 0.038 Uiso 1 1 calc R
C47 C 1.2670(5) 0.2056(3) 0.5634(3) 0.0293(15) Uani 1 1 d .
H47 H 1.3326 0.2206 0.5988 0.035 Uiso 1 1 calc R
C48 C 1.1765(5) 0.2474(3) 0.5340(3) 0.0234(14) Uani 1 1 d .
H48 H 1.1808 0.2917 0.5498 0.028 Uiso 1 1 calc R
N17 N 1.0816(4) 0.2288(2) 0.4837(2) 0.0208(11) Uani 1 1 d .
N50 N 0.4842(5) 0.5309(3) 0.3236(3) 0.0348(14) Uani 1 1 d .
C50 C 0.4825(6) 0.5832(4) 0.3478(3) 0.0354(17) Uani 1 1 d .
Se50 Se 0.47103(8) 0.66418(4) 0.38500(4) 0.0492(2) Uani 1 1 d .
N60 N 0.5949(5) 0.4970(3) 0.1845(3) 0.0292(12) Uani 1 1 d .
C60 C 0.6814(6) 0.5101(3) 0.1614(3) 0.0260(14) Uani 1 1 d .
Se60 Se 0.81586(6) 0.53248(3) 0.12861(4) 0.03678(19) Uani 1 1 d .
N70 N 0.7957(5) 0.2317(3) 0.4885(3) 0.0269(12) Uani 1 1 d .
C70 C 0.7032(6) 0.2128(3) 0.5017(3) 0.0240(14) Uani 1 1 d .
Se70 Se 0.56465(5) 0.18174(3) 0.52157(3) 0.02630(16) Uani 1 1 d .
N80 N 0.9628(4) 0.3524(3) 0.5250(3) 0.0295(12) Uani 1 1 d .
C80 C 0.9728(6) 0.3639(3) 0.5863(4) 0.0362(17) Uani 1 1 d .
Se80 Se 0.99686(11) 0.38204(5) 0.68090(4) 0.0743(4) Uani 1 1 d .

loop_
_atom_site_aniso_label
_atom_site_aniso_U_11
_atom_site_aniso_U_22
_atom_site_aniso_U_33
_atom_site_aniso_U_23
_atom_site_aniso_U_13
_atom_site_aniso_U_12
Fe1 0.0173(4) 0.0287(5) 0.0173(4) -0.0023(4) -0.0007(3) 0.0019(4)
Fe2 0.0177(4) 0.0219(5) 0.0167(4) -0.0027(4) 0.0016(3) 0.0007(4)
C1 0.013(3) 0.029(4) 0.020(3) 0.003(3) 0.003(2) -0.001(3)
C2 0.019(3) 0.029(4) 0.019(3) 0.000(3) -0.004(2) 0.000(3)
C3 0.014(3) 0.026(3) 0.020(3) 0.000(3) 0.003(2) -0.002(2)
N11 0.014(2) 0.026(3) 0.015(2) -0.002(2) 0.0035(19) 0.002(2)
N15 0.016(2) 0.021(3) 0.018(2) 0.000(2) 0.000(2) -0.002(2)
C4 0.013(3) 0.022(3) 0.017(3) 0.002(2) 0.001(2) 0.001(2)
C5 0.012(3) 0.028(4) 0.024(3) -0.010(3) -0.006(2) 0.006(3)
C6 0.021(3) 0.033(4) 0.034(4) -0.011(3) -0.006(3) 0.000(3)
C7 0.031(4) 0.035(4) 0.057(5) -0.021(4) -0.003(4) -0.002(3)
C8 0.034(4) 0.056(6) 0.052(5) -0.034(4) -0.007(4) 0.007(4)
C9 0.036(4) 0.066(6) 0.026(4) -0.013(4) -0.004(3) 0.019(4)
C10 0.023(3) 0.040(4) 0.028(3) -0.009(3) 0.000(3) 0.008(3)
C11 0.027(3) 0.033(4) 0.017(3) -0.001(3) 0.002(3) 0.004(3)
N12 0.015(2) 0.029(3) 0.013(2) 0.004(2) 0.0001(19) 0.001(2)
C12 0.021(3) 0.031(4) 0.017(3) 0.003(3) -0.002(2) -0.005(3)
C14 0.020(3) 0.033(4) 0.018(3) 0.005(3) 0.003(2) -0.002(3)
C15 0.027(3) 0.034(4) 0.017(3) 0.007(3) -0.001(3) -0.005(3)
C16 0.015(3) 0.036(4) 0.031(3) 0.013(3) 0.000(3) -0.001(3)
C17 0.016(3) 0.032(4) 0.030(3) 0.003(3) 0.001(3) 0.005(3)
C18 0.025(3) 0.038(4) 0.023(3) -0.008(3) 0.002(3) 0.002(3)
N13 0.015(3) 0.030(3) 0.019(2) 0.001(2) 0.000(2) -0.002(2)
C22 0.029(4) 0.032(4) 0.023(3) 0.004(3) -0.001(3) -0.004(3)
C24 0.017(3) 0.035(4) 0.022(3) 0.009(3) 0.003(3) -0.001(3)
C25 0.027(4) 0.046(4) 0.026(3) 0.012(3) -0.001(3) -0.004(3)
C26 0.030(4) 0.059(5) 0.035(4) 0.023(4) 0.001(3) -0.007(4)
C27 0.025(4) 0.067(6) 0.019(3) 0.023(4) 0.005(3) 0.011(4)
C28 0.017(3) 0.053(5) 0.022(3) 0.000(3) 0.002(3) 0.008(3)
N14 0.015(3) 0.041(3) 0.014(2) 0.008(2) 0.003(2) 0.004(2)
C31 0.031(4) 0.026(4) 0.022(3) -0.004(3) -0.001(3) -0.004(3)
N16 0.016(3) 0.020(3) 0.021(2) 0.001(2) 0.000(2) 0.002(2)
C32 0.027(3) 0.024(3) 0.015(3) -0.004(2) 0.007(2) 0.001(3)
C34 0.011(3) 0.030(4) 0.025(3) -0.002(3) 0.002(2) -0.001(2)
C35 0.020(3) 0.037(4) 0.020(3) 0.007(3) 0.005(3) 0.006(3)
C36 0.031(4) 0.039(4) 0.036(4) 0.019(3) 0.014(3) 0.006(3)
C37 0.027(4) 0.028(4) 0.043(4) 0.006(3) 0.010(3) -0.001(3)
C38 0.017(3) 0.028(4) 0.036(4) -0.005(3) 0.006(3) -0.001(3)
N18 0.021(3) 0.021(3) 0.018(2) -0.001(2) 0.001(2) 0.001(2)
C42 0.028(3) 0.019(3) 0.023(3) -0.002(3) 0.005(3) 0.002(3)
C44 0.020(3) 0.025(4) 0.024(3) 0.001(3) 0.008(3) -0.002(3)
C45 0.023(3) 0.023(3) 0.031(3) 0.003(3) 0.008(3) 0.006(3)
C46 0.019(3) 0.040(4) 0.036(4) 0.007(3) 0.007(3) 0.010(3)
C47 0.021(3) 0.046(4) 0.020(3) 0.004(3) 0.003(3) 0.001(3)
C48 0.020(3) 0.029(4) 0.023(3) 0.001(3) 0.009(3) -0.002(3)
N17 0.019(3) 0.026(3) 0.018(2) 0.002(2) 0.005(2) 0.004(2)
N50 0.031(3) 0.042(4) 0.028(3) -0.012(3) -0.006(2) 0.010(3)
C50 0.042(4) 0.045(5) 0.016(3) -0.002(3) -0.006(3) 0.004(3)
Se50 0.0873(7) 0.0358(5) 0.0241(4) -0.0036(3) 0.0089(4) -0.0006(4)
N60 0.020(3) 0.035(3) 0.031(3) 0.008(3) -0.002(2) 0.002(2)
C60 0.027(4) 0.028(4) 0.021(3) 0.003(3) -0.001(3) 0.004(3)
Se60 0.0380(4) 0.0337(4) 0.0446(4) -0.0040(3) 0.0236(3) -0.0027(3)
N70 0.027(3) 0.032(3) 0.022(3) 0.000(2) 0.004(2) -0.002(2)
C70 0.033(4) 0.024(3) 0.015(3) -0.001(3) 0.002(3) 0.005(3)
Se70 0.0191(3) 0.0294(4) 0.0300(3) -0.0004(3) 0.0032(3) -0.0025(3)
N80 0.023(3) 0.035(3) 0.029(3) -0.008(3) 0.000(2) 0.003(2)
C80 0.044(4) 0.031(4) 0.033(4) -0.005(3) 0.006(3) 0.011(3)
Se80 0.1385(10) 0.0591(6) 0.0233(4) -0.0018(4) 0.0084(5) 0.0499(6)

loop_
_atom_type_symbol
_atom_type_description
_atom_type_scat_dispersion_real
_atom_type_scat_dispersion_imag
_atom_type_scat_source
C C 0.0033 0.0016 'International Tables Vol C Tables 4.2.6.8 and 6.1.1.4'
H H 0.0000 0.0000 'International Tables Vol C Tables 4.2.6.8 and 6.1.1.4'
N N 0.0061 0.0033 'International Tables Vol C Tables 4.2.6.8 and 6.1.1.4'
Fe Fe 0.3463 0.8444 'International Tables Vol C Tables 4.2.6.8 and 6.1.1.4'
Se Se -0.0929 2.2259 'International Tables Vol C Tables 4.2.6.8 and 6.1.1.4'

loop_
_geom_angle_atom_site_label_1
_geom_angle_atom_site_label_2
_geom_angle_atom_site_label_3
_geom_angle
_geom_angle_publ_flag
N50 Fe1 N60 99.5(2) y
N50 Fe1 N13 91.24(19) y
N60 Fe1 N13 95.21(18) y
N50 Fe1 N14 97.7(2) y
N60 Fe1 N14 159.3(2) y
N13 Fe1 N14 95.82(17) y
N50 Fe1 N12 165.05(19) y
N60 Fe1 N12 89.06(19) y
N13 Fe1 N12 75.71(17) y
N14 Fe1 N12 76.85(17) y
N50 Fe1 N11 117.37(19) y
N60 Fe1 N11 83.91(18) y
N13 Fe1 N11 151.20(17) y
N14 Fe1 N11 78.02(17) y
N12 Fe1 N11 75.49(16) y
N80 Fe2 N70 96.5(2) y
N80 Fe2 N18 99.1(2) y
N70 Fe2 N18 161.33(18) y
N80 Fe2 N17 90.13(19) y
N70 Fe2 N17 96.63(19) y
N18 Fe2 N17 93.46(17) y
N80 Fe2 N16 163.37(18) y
N70 Fe2 N16 89.86(18) y
N18 Fe2 N16 77.90(17) y
N17 Fe2 N16 73.85(17) y
N80 Fe2 N15 120.13(19) y
N70 Fe2 N15 85.00(18) y
N18 Fe2 N15 78.38(17) y
N17 Fe2 N15 149.41(17) y
N16 Fe2 N15 75.62(16) y
N11 C1 C2 122.6(5) ?
N11 C1 C11 116.1(5) ?
C2 C1 C11 121.3(5) ?
C1 C2 C3 116.5(5) ?
C1 C2 H2 121.7 ?
C3 C2 H2 121.7 ?
N15 C3 C2 121.7(5) ?
N15 C3 C31 117.5(5) ?
C2 C3 C31 120.8(5) ?
C1 N11 C4 117.6(5) ?
C1 N11 Fe1 113.1(3) ?
C4 N11 Fe1 127.7(4) ?
C3 N15 C4 118.0(5) ?
C3 N15 Fe2 112.6(4) ?
C4 N15 Fe2 127.8(4) ?
N11 C4 N15 123.7(5) ?
N11 C4 C5 118.2(5) ?
N15 C4 C5 118.1(5) ?
C6 C5 C10 119.5(6) ?
C6 C5 C4 119.7(5) ?
C10 C5 C4 120.7(6) ?
C7 C6 C5 120.4(7) ?
C7 C6 H6 119.8 ?
C5 C6 H6 119.8 ?
C8 C7 C6 119.7(7) ?
C8 C7 H7 120.1 ?
C6 C7 H7 120.1 ?
C7 C8 C9 120.8(7) ?
C7 C8 H8 119.6 ?
C9 C8 H8 119.6 ?
C8 C9 C10 119.9(7) ?
C8 C9 H9 120.0 ?
C10 C9 H9 120.0 ?
C9 C10 C5 119.6(7) ?
C9 C10 H10 120.2 ?
C5 C10 H10 120.2 ?
N12 C11 C1 111.0(4) ?
N12 C11 H11A 109.4 ?
C1 C11 H11A 109.4 ?
N12 C11 H11B 109.4 ?
C1 C11 H11B 109.4 ?
H11A C11 H11B 108.0 ?
C11 N12 C22 110.5(5) ?
C11 N12 C12 112.0(4) ?
C22 N12 C12 110.6(4) ?
C11 N12 Fe1 108.4(3) ?
C22 N12 Fe1 110.2(3) ?
C12 N12 Fe1 105.0(3) ?
N12 C12 C14 110.3(5) ?
N12 C12 H12A 109.6 ?
C14 C12 H12A 109.6 ?
N12 C12 H12B 109.6 ?
C14 C12 H12B 109.6 ?
H12A C12 H12B 108.1 ?
N13 C14 C15 122.0(6) ?
N13 C14 C12 116.1(5) ?
C15 C14 C12 121.9(5) ?
C16 C15 C14 118.9(6) ?
C16 C15 H15 120.5 ?
C14 C15 H15 120.5 ?
C17 C16 C15 119.6(6) ?
C17 C16 H16 120.2 ?
C15 C16 H16 120.2 ?
C16 C17 C18 118.3(6) ?
C16 C17 H17 120.9 ?
C18 C17 H17 120.9 ?
N13 C18 C17 123.4(6) ?
N13 C18 H18 118.3 ?
C17 C18 H18 118.3 ?
C18 N13 C14 117.8(5) ?
C18 N13 Fe1 127.5(4) ?
C14 N13 Fe1 114.7(4) ?
N12 C22 C24 111.7(5) ?
N12 C22 H22A 109.3 ?
C24 C22 H22A 109.3 ?
N12 C22 H22B 109.3 ?
C24 C22 H22B 109.3 ?
H22A C22 H22B 107.9 ?
N14 C24 C25 123.8(5) ?
N14 C24 C22 115.7(5) ?
C25 C24 C22 120.6(6) ?
C24 C25 C26 118.1(7) ?
C24 C25 H25 121.0 ?
C26 C25 H25 121.0 ?
C27 C26 C25 118.3(6) ?
C27 C26 H26 120.9 ?
C25 C26 H26 120.9 ?
C28 C27 C26 120.0(6) ?
C28 C27 H27 120.0 ?
C26 C27 H27 120.0 ?
N14 C28 C27 122.6(6) ?
N14 C28 H28 118.7 ?
C27 C28 H28 118.7 ?
C24 N14 C28 117.2(5) ?
C24 N14 Fe1 115.7(4) ?
C28 N14 Fe1 123.9(4) ?
N16 C31 C3 110.7(5) ?
N16 C31 H31A 109.5 ?
C3 C31 H31A 109.5 ?
N16 C31 H31B 109.5 ?
C3 C31 H31B 109.5 ?
H31A C31 H31B 108.1 ?
C31 N16 C32 112.3(4) ?
C31 N16 C42 111.3(4) ?
C32 N16 C42 110.4(4) ?
C31 N16 Fe2 108.9(3) ?
C32 N16 Fe2 107.9(3) ?
C42 N16 Fe2 105.8(3) ?
N16 C32 C34 112.4(5) ?
N16 C32 H32A 109.1 ?
C34 C32 H32A 109.1 ?
N16 C32 H32B 109.1 ?
C34 C32 H32B 109.1 ?
H32A C32 H32B 107.9 ?
N18 C34 C35 123.1(6) ?
N18 C34 C32 115.6(5) ?
C35 C34 C32 121.2(5) ?
C34 C35 C36 118.0(6) ?
C34 C35 H35 121.0 ?
C36 C35 H35 121.0 ?
C37 C36 C35 119.2(6) ?
C37 C36 H36 120.4 ?
C35 C36 H36 120.4 ?
C36 C37 C38 119.1(6) ?
C36 C37 H37 120.4 ?
C38 C37 H37 120.4 ?
N18 C38 C37 122.1(6) ?
N18 C38 H38 118.9 ?
C37 C38 H38 118.9 ?
C34 N18 C38 118.3(5) ?
C34 N18 Fe2 114.8(4) ?
C38 N18 Fe2 123.7(4) ?
N16 C42 C44 110.1(5) ?
N16 C42 H42A 109.6 ?
C44 C42 H42A 109.6 ?
N16 C42 H42B 109.6 ?
C44 C42 H42B 109.6 ?
H42A C42 H42B 108.2 ?
N17 C44 C45 121.7(5) ?
N17 C44 C42 116.0(5) ?
C45 C44 C42 122.4(6) ?
C46 C45 C44 120.0(6) ?
C46 C45 H45 120.0 ?
C44 C45 H45 120.0 ?
C45 C46 C47 118.5(6) ?
C45 C46 H46 120.7 ?
C47 C46 H46 120.7 ?
C48 C47 C46 118.7(6) ?
C48 C47 H47 120.6 ?
C46 C47 H47 120.6 ?
N17 C48 C47 123.2(6) ?
N17 C48 H48 118.4 ?
C47 C48 H48 118.4 ?
C44 N17 C48 117.9(5) ?
C44 N17 Fe2 115.0(4) ?
C48 N17 Fe2 126.9(4) ?
C50 N50 Fe1 160.2(5) ?
N50 C50 Se50 176.9(6) ?
C60 N60 Fe1 162.6(5) ?
N60 C60 Se60 177.8(6) ?
C70 N70 Fe2 159.6(5) ?
N70 C70 Se70 178.3(6) ?
C80 N80 Fe2 149.4(6) ?
N80 C80 Se80 176.9(7) ?

loop_
_geom_bond_atom_site_label_1
_geom_bond_atom_site_label_2
_geom_bond_distance
_geom_bond_publ_flag
Fe1 N50 2.023(6) y
Fe1 N60 2.102(5) y
Fe1 N13 2.193(5) y
Fe1 N14 2.203(5) y
Fe1 N12 2.246(5) y
Fe1 N11 2.298(5) y
Fe2 N80 2.043(5) y
Fe2 N70 2.110(5) y
Fe2 N18 2.197(5) y
Fe2 N17 2.215(5) y
Fe2 N16 2.250(5) y
Fe2 N15 2.300(4) y
C1 N11 1.341(7) ?
C1 C2 1.371(8) ?
C1 C11 1.519(8) ?
C2 C3 1.390(7) ?
C2 H2 0.9500 ?
C3 N15 1.340(7) ?
C3 C31 1.508(8) ?
N11 C4 1.341(7) ?
N15 C4 1.342(7) ?
C4 C5 1.480(8) ?
C5 C6 1.389(9) ?
C5 C10 1.390(8) ?
C6 C7 1.372(9) ?
C6 H6 0.9500 ?
C7 C8 1.370(11) ?
C7 H7 0.9500 ?
C8 C9 1.378(11) ?
C8 H8 0.9500 ?
C9 C10 1.381(9) ?
C9 H9 0.9500 ?
C10 H10 0.9500 ?
C11 N12 1.461(7) ?
C11 H11A 0.9900 ?
C11 H11B 0.9900 ?
N12 C22 1.483(7) ?
N12 C12 1.491(7) ?
C12 C14 1.496(8) ?
C12 H12A 0.9900 ?
C12 H12B 0.9900 ?
C14 N13 1.353(7) ?
C14 C15 1.394(8) ?
C15 C16 1.390(9) ?
C15 H15 0.9500 ?
C16 C17 1.378(8) ?
C16 H16 0.9500 ?
C17 C18 1.386(8) ?
C17 H17 0.9500 ?
C18 N13 1.351(8) ?
C18 H18 0.9500 ?
C22 C24 1.513(8) ?
C22 H22A 0.9900 ?
C22 H22B 0.9900 ?
C24 N14 1.340(8) ?
C24 C25 1.388(9) ?
C25 C26 1.388(9) ?
C25 H25 0.9500 ?
C26 C27 1.385(10) ?
C26 H26 0.9500 ?
C27 C28 1.371(9) ?
C27 H27 0.9500 ?
C28 N14 1.345(7) ?
C28 H28 0.9500 ?
C31 N16 1.470(7) ?
C31 H31A 0.9900 ?
C31 H31B 0.9900 ?
N16 C32 1.486(7) ?
N16 C42 1.489(7) ?
C32 C34 1.514(8) ?
C32 H32A 0.9900 ?
C32 H32B 0.9900 ?
C34 N18 1.332(7) ?
C34 C35 1.382(8) ?
C35 C36 1.389(9) ?
C35 H35 0.9500 ?
C36 C37 1.373(9) ?
C36 H36 0.9500 ?
C37 C38 1.380(9) ?
C37 H37 0.9500 ?
C38 N18 1.343(8) ?
C38 H38 0.9500 ?
C42 C44 1.508(8) ?
C42 H42A 0.9900 ?
C42 H42B 0.9900 ?
C44 N17 1.343(7) ?
C44 C45 1.378(8) ?
C45 C46 1.369(9) ?
C45 H45 0.9500 ?
C46 C47 1.385(9) ?
C46 H46 0.9500 ?
C47 C48 1.366(8) ?
C47 H47 0.9500 ?
C48 N17 1.345(7) ?
C48 H48 0.9500 ?
N50 C50 1.159(8) ?
C50 Se50 1.806(8) ?
N60 C60 1.163(7) ?
C60 Se60 1.787(6) ?
N70 C70 1.175(7) ?
C70 Se70 1.780(7) ?
N80 C80 1.153(8) ?
C80 Se80 1.779(7) ?

loop_
_geom_torsion_atom_site_label_1
_geom_torsion_atom_site_label_2
_geom_torsion_atom_site_label_3
_geom_torsion_atom_site_label_4
_geom_torsion
N11 C1 C2 C3 1.1(8)
C11 C1 C2 C3 178.1(5)
C1 C2 C3 N15 -1.6(8)
C1 C2 C3 C31 176.6(5)
C2 C1 N11 C4 -0.1(8)
C11 C1 N11 C4 -177.2(5)
C2 C1 N11 Fe1 -166.9(4)
C11 C1 N11 Fe1 16.0(6)
N50 Fe1 N11 C1 177.7(4)
N60 Fe1 N11 C1 -84.7(4)
N13 Fe1 N11 C1 5.0(6)
N14 Fe1 N11 C1 85.2(4)
N12 Fe1 N11 C1 5.9(4)
N50 Fe1 N11 C4 12.6(5)
N60 Fe1 N11 C4 110.1(5)
N13 Fe1 N11 C4 -160.1(4)
N14 Fe1 N11 C4 -79.9(5)
N12 Fe1 N11 C4 -159.3(5)
C2 C3 N15 C4 1.0(8)
C31 C3 N15 C4 -177.2(5)
C2 C3 N15 Fe2 -165.9(4)
C31 C3 N15 Fe2 15.9(6)
N80 Fe2 N15 C3 179.8(4)
N70 Fe2 N15 C3 -85.6(4)
N18 Fe2 N15 C3 85.9(4)
N17 Fe2 N15 C3 9.0(6)
N16 Fe2 N15 C3 5.6(4)
N80 Fe2 N15 C4 14.4(5)
N70 Fe2 N15 C4 109.1(5)
N18 Fe2 N15 C4 -79.4(5)
N17 Fe2 N15 C4 -156.3(4)
N16 Fe2 N15 C4 -159.8(5)
C1 N11 C4 N15 -0.6(8)
Fe1 N11 C4 N15 164.0(4)
C1 N11 C4 C5 178.5(5)
Fe1 N11 C4 C5 -16.9(7)
C3 N15 C4 N11 0.1(8)
Fe2 N15 C4 N11 164.7(4)
C3 N15 C4 C5 -179.0(5)
Fe2 N15 C4 C5 -14.3(7)
N11 C4 C5 C6 -54.6(7)
N15 C4 C5 C6 124.5(6)
N11 C4 C5 C10 127.2(6)
N15 C4 C5 C10 -53.7(8)
C10 C5 C6 C7 -0.8(9)
C4 C5 C6 C7 -179.0(6)
C5 C6 C7 C8 -0.2(10)
C6 C7 C8 C9 -0.5(11)
C7 C8 C9 C10 2.2(11)
C8 C9 C10 C5 -3.1(10)
C6 C5 C10 C9 2.4(9)
C4 C5 C10 C9 -179.4(5)
N11 C1 C11 N12 -40.6(7)
C2 C1 C11 N12 142.2(6)
C1 C11 N12 C22 -78.0(6)
C1 C11 N12 C12 158.3(5)
C1 C11 N12 Fe1 42.9(5)
N50 Fe1 N12 C11 -177.0(7)
N60 Fe1 N12 C11 57.6(4)
N13 Fe1 N12 C11 153.2(4)
N14 Fe1 N12 C11 -107.2(4)
N11 Fe1 N12 C11 -26.4(3)
N50 Fe1 N12 C22 -55.9(9)
N60 Fe1 N12 C22 178.7(4)
N13 Fe1 N12 C22 -85.7(4)
N14 Fe1 N12 C22 13.9(4)
N11 Fe1 N12 C22 94.7(4)
N50 Fe1 N12 C12 63.1(9)
N60 Fe1 N12 C12 -62.3(3)
N13 Fe1 N12 C12 33.3(3)
N14 Fe1 N12 C12 133.0(4)
N11 Fe1 N12 C12 -146.2(4)
C11 N12 C12 C14 -163.0(5)
C22 N12 C12 C14 73.3(6)
Fe1 N12 C12 C14 -45.6(5)
N12 C12 C14 N13 34.4(7)
N12 C12 C14 C15 -147.6(5)
N13 C14 C15 C16 2.4(9)
C12 C14 C15 C16 -175.4(5)
C14 C15 C16 C17 -1.2(9)
C15 C16 C17 C18 -1.3(9)
C16 C17 C18 N13 2.9(9)
C17 C18 N13 C14 -1.7(9)
C17 C18 N13 Fe1 178.7(4)
C15 C14 N13 C18 -1.0(8)
C12 C14 N13 C18 177.0(5)
C15 C14 N13 Fe1 178.7(4)
C12 C14 N13 Fe1 -3.3(6)
N50 Fe1 N13 C18 -10.5(5)
N60 Fe1 N13 C18 -110.2(5)
N14 Fe1 N13 C18 87.3(5)
N12 Fe1 N13 C18 162.1(5)
N11 Fe1 N13 C18 163.0(4)
N50 Fe1 N13 C14 169.9(4)
N60 Fe1 N13 C14 70.2(4)
N14 Fe1 N13 C14 -92.3(4)
N12 Fe1 N13 C14 -17.5(4)
N11 Fe1 N13 C14 -16.6(6)
C11 N12 C22 C24 90.4(6)
C12 N12 C22 C24 -145.0(5)
Fe1 N12 C22 C24 -29.4(6)
N12 C22 C24 N14 36.0(7)
N12 C22 C24 C25 -144.7(6)
N14 C24 C25 C26 2.3(10)
C22 C24 C25 C26 -176.9(6)
C24 C25 C26 C27 0.5(10)
C25 C26 C27 C28 -1.8(10)
C26 C27 C28 N14 0.6(9)
C25 C24 N14 C28 -3.6(9)
C22 C24 N14 C28 175.7(5)
C25 C24 N14 Fe1 157.1(5)
C22 C24 N14 Fe1 -23.7(6)
C27 C28 N14 C24 2.1(8)
C27 C28 N14 Fe1 -156.9(5)
N50 Fe1 N14 C24 171.0(4)
N60 Fe1 N14 C24 -43.0(7)
N13 Fe1 N14 C24 79.0(4)
N12 Fe1 N14 C24 5.2(4)
N11 Fe1 N14 C24 -72.5(4)
N50 Fe1 N14 C28 -29.7(5)
N60 Fe1 N14 C28 116.3(6)
N13 Fe1 N14 C28 -121.8(5)
N12 Fe1 N14 C28 164.4(5)
N11 Fe1 N14 C28 86.7(5)
N15 C3 C31 N16 -39.3(7)
C2 C3 C31 N16 142.4(5)
C3 C31 N16 C32 -78.3(6)
C3 C31 N16 C42 157.3(5)
C3 C31 N16 Fe2 41.1(5)
N80 Fe2 N16 C31 172.4(6)
N70 Fe2 N16 C31 59.5(4)
N18 Fe2 N16 C31 -106.3(4)
N17 Fe2 N16 C31 156.5(4)
N15 Fe2 N16 C31 -25.3(3)
N80 Fe2 N16 C32 -65.4(8)
N70 Fe2 N16 C32 -178.3(3)
N18 Fe2 N16 C32 15.9(3)
N17 Fe2 N16 C32 -81.4(3)
N15 Fe2 N16 C32 96.8(3)
N80 Fe2 N16 C42 52.7(8)
N70 Fe2 N16 C42 -60.2(4)
N18 Fe2 N16 C42 134.0(4)
N17 Fe2 N16 C42 36.8(3)
N15 Fe2 N16 C42 -145.1(4)
C31 N16 C32 C34 87.7(6)
C42 N16 C32 C34 -147.4(5)
Fe2 N16 C32 C34 -32.3(5)
N16 C32 C34 N18 38.7(7)
N16 C32 C34 C35 -144.2(5)
N18 C34 C35 C36 0.1(9)
C32 C34 C35 C36 -176.8(5)
C34 C35 C36 C37 1.8(9)
C35 C36 C37 C38 -2.4(9)
C36 C37 C38 N18 1.2(9)
C35 C34 N18 C38 -1.3(8)
C32 C34 N18 C38 175.7(5)
C35 C34 N18 Fe2 159.3(4)
C32 C34 N18 Fe2 -23.6(6)
C37 C38 N18 C34 0.7(8)
C37 C38 N18 Fe2 -158.1(4)
N80 Fe2 N18 C34 167.3(4)
N70 Fe2 N18 C34 -46.1(8)
N17 Fe2 N18 C34 76.6(4)
N16 Fe2 N18 C34 3.9(4)
N15 Fe2 N18 C34 -73.7(4)
N80 Fe2 N18 C38 -33.2(5)
N70 Fe2 N18 C38 113.4(7)
N17 Fe2 N18 C38 -123.9(4)
N16 Fe2 N18 C38 163.4(5)
N15 Fe2 N18 C38 85.9(5)
C31 N16 C42 C44 -163.3(5)
C32 N16 C42 C44 71.3(6)
Fe2 N16 C42 C44 -45.2(5)
N16 C42 C44 N17 26.9(7)
N16 C42 C44 C45 -153.4(5)
N17 C44 C45 C46 -0.4(9)
C42 C44 C45 C46 179.8(5)
C44 C45 C46 C47 -1.4(9)
C45 C46 C47 C48 1.6(9)
C46 C47 C48 N17 0.0(9)
C45 C44 N17 C48 2.0(8)
C42 C44 N17 C48 -178.3(5)
C45 C44 N17 Fe2 -172.8(4)
C42 C44 N17 Fe2 6.9(6)
C47 C48 N17 C44 -1.8(8)
C47 C48 N17 Fe2 172.4(4)
N80 Fe2 N17 C44 159.6(4)
N70 Fe2 N17 C44 63.0(4)
N18 Fe2 N17 C44 -101.3(4)
N16 Fe2 N17 C44 -24.9(4)
N15 Fe2 N17 C44 -28.4(6)
N80 Fe2 N17 C48 -14.7(5)
N70 Fe2 N17 C48 -111.3(5)
N18 Fe2 N17 C48 84.5(5)
N16 Fe2 N17 C48 160.8(5)
N15 Fe2 N17 C48 157.3(4)
N60 Fe1 N50 C50 48.2(16)
N13 Fe1 N50 C50 -47.3(16)
N14 Fe1 N50 C50 -143.3(16)
N12 Fe1 N50 C50 -76(2)
N11 Fe1 N50 C50 136.3(16)
Fe1 N50 C50 Se50 88(11)
N50 Fe1 N60 C60 88.7(18)
N13 Fe1 N60 C60 -179(100)
N14 Fe1 N60 C60 -57(2)
N12 Fe1 N60 C60 -103.6(18)
N11 Fe1 N60 C60 -28.1(18)
Fe1 N60 C60 Se60 -74(16)
N80 Fe2 N70 C70 97.6(13)
N18 Fe2 N70 C70 -49.2(17)
N17 Fe2 N70 C70 -171.5(13)
N16 Fe2 N70 C70 -97.7(13)
N15 Fe2 N70 C70 -22.2(13)
Fe2 N70 C70 Se70 137(17)
N70 Fe2 N80 C80 27.3(10)
N18 Fe2 N80 C80 -163.0(10)
N17 Fe2 N80 C80 -69.4(10)
N16 Fe2 N80 C80 -84.7(13)
N15 Fe2 N80 C80 115.2(10)
Fe2 N80 C80 Se80 115(11)
